data_4310324
loop_
_publ_author_name
'Aldjia Choualeb'
'Pierre Braunstein'
'Jacky Ros\'e'
'Richard Welter'

_publ_contact_author_address
;
Institut Le Bel, rue Blaise Pascal, 67000 STRASBOURG, FRANCE
;
_publ_contact_author_email braunst@chimie.u-strasbg.fr
_publ_contact_author_fax 0390241232
_publ_contact_author_name
;
Pierre Braunstein
;
_publ_contact_author_phone 0390241593
_publ_section_title
;
 Reactions of the Tetrahedral Clusters [MCo3(CO)12]- (M = Ru, Fe) with
 Functional Mono- and Diynes
;
_journal_name_full 'Inorganic Chemistry'
_journal_page_first 57
_journal_page_last 71
_journal_paper_doi 10.1021/ic034832k
_journal_volume 43
_journal_year 2004
_chemical_formula_moiety 'C20 H18 Co3 O10 Ru Si2, N C8 H20'
_chemical_formula_sum 'C28 H38 Co3 N O10 Ru Si2'
_chemical_formula_weight 882.63
_chemical_name_systematic
; 
 ? 
;
_space_group_IT_number 19
_symmetry_cell_setting orthorhombic
_symmetry_space_group_name_Hall 'P 2ac 2ab'
_symmetry_space_group_name_H-M 'P 21 21 21'
_atom_sites_solution_hydrogens geom
_atom_sites_solution_primary direct
_atom_sites_solution_secondary difmap
_audit_creation_date 10-05-02
_audit_creation_method SHELXL-97
_cell_angle_alpha 90.00
_cell_angle_beta 90.00
_cell_angle_gamma 90.00
_cell_formula_units_Z 4
_cell_length_a 9.886(5)
_cell_length_b 11.468(5)
_cell_length_c 32.221(5)
_cell_measurement_reflns_used 10357
_cell_measurement_temperature 173(2)
_cell_measurement_theta_max 30.01
_cell_measurement_theta_min 2.42
_cell_volume 3653(3)
_computing_cell_refinement 'Denzo (Nonius B.V., 1998)'
_computing_data_collection 'Collect (Nonius B.V., 1998)'
_computing_data_reduction 'Denzo (Nonius B.V., 1998)'
_computing_molecular_graphics 'ATOMS (Dowty, 1995)'
_computing_publication_material 'SHELXL-97 (Sheldrick, 1997)'
_computing_structure_refinement 'SHELXL-97 (Sheldrick, 1997)'
_computing_structure_solution 'SHELXS-97 (Sheldrick, 1990)'
_diffrn_ambient_temperature 293(2)
_diffrn_measured_fraction_theta_full 0.995
_diffrn_measured_fraction_theta_max 0.995
_diffrn_measurement_device_type KappaCCD
_diffrn_measurement_method '\p scans'
_diffrn_radiation_monochromator graphite
_diffrn_radiation_source 'fine-focus sealed tube'
_diffrn_radiation_type MoK\a
_diffrn_radiation_wavelength 0.71069
_diffrn_reflns_av_R_equivalents 0.0000
_diffrn_reflns_av_sigmaI/netI 0.1865
_diffrn_reflns_limit_h_max 13
_diffrn_reflns_limit_h_min 0
_diffrn_reflns_limit_k_max 16
_diffrn_reflns_limit_k_min 0
_diffrn_reflns_limit_l_max 45
_diffrn_reflns_limit_l_min -45
_diffrn_reflns_number 10357
_diffrn_reflns_theta_full 30.01
_diffrn_reflns_theta_max 30.01
_diffrn_reflns_theta_min 2.42
_exptl_absorpt_coefficient_mu 1.859
_exptl_absorpt_correction_type none
_exptl_crystal_colour violet
_exptl_crystal_density_diffrn 1.605
_exptl_crystal_density_method 'not measured'
_exptl_crystal_description prism
_exptl_crystal_F_000 1784
_exptl_crystal_size_max 0.10
_exptl_crystal_size_mid 0.08
_exptl_crystal_size_min 0.06
_refine_diff_density_max 0.709
_refine_diff_density_min -1.280
_refine_diff_density_rms 0.140
_refine_ls_abs_structure_details 'Flack H D (1983), Acta Cryst. A39, 876-881'
_refine_ls_abs_structure_Flack 0.05(4)
_refine_ls_extinction_method none
_refine_ls_goodness_of_fit_ref 1.087
_refine_ls_hydrogen_treatment mixed
_refine_ls_matrix_type full
_refine_ls_number_parameters 410
_refine_ls_number_reflns 10356
_refine_ls_number_restraints 3
_refine_ls_restrained_S_all 1.087
_refine_ls_R_factor_all 0.1506
_refine_ls_R_factor_gt 0.0834
_refine_ls_shift/su_max 0.005
_refine_ls_shift/su_mean 0.002
_refine_ls_structure_factor_coef Fsqd
_refine_ls_weighting_details 'calc w=1/[\s^2^(Fo^2^)+(0.0000P)^2^+5.8104P] where P=(Fo^2^+2Fc^2^)/3'
_refine_ls_weighting_scheme calc
_refine_ls_wR_factor_gt 0.1551
_refine_ls_wR_factor_ref 0.1749
_reflns_number_gt 6183
_reflns_number_total 10356
_reflns_threshold_expression >2sigma(I)
_cod_data_source_file ic034832ksi20030716_071523.cif
_cod_data_source_block (NEt4)11
_cod_depositor_comments
;
The following automatic conversions were performed:

'_symmetry_cell_setting' tag value 'Orthorombic' was replaced with
'orthorhombic' value.

Automatic conversion script
Id: cif_fix_values 1646 2011-03-28 12:23:43Z adriana 
;
_cod_database_code 4310324

loop_
_symmetry_equiv_pos_as_xyz
'x, y, z'
'-x+1/2, -y, z+1/2'
'x+1/2, -y+1/2, -z'
'-x, y+1/2, -z+1/2'

loop_
_atom_site_label
_atom_site_type_symbol
_atom_site_fract_x
_atom_site_fract_y
_atom_site_fract_z
_atom_site_U_iso_or_equiv
_atom_site_adp_type
_atom_site_occupancy
_atom_site_symmetry_multiplicity
_atom_site_calc_flag
_atom_site_refinement_flags
_atom_site_disorder_assembly
_atom_site_disorder_group
MM1 Ru 0.51175(9) 0.36683(7) 0.16526(3) 0.0289(2) Uani 0.431(2) 1 d P . .
MM1' Co 0.51175(9) 0.36683(7) 0.16526(3) 0.0289(2) Uani 0.569(2) 1 d P . .
MM2 Co 0.54435(10) 0.60355(7) 0.16245(3) 0.0341(2) Uani 0.431(2) 1 d P . .
MM2' Ru 0.54435(10) 0.60355(7) 0.16245(3) 0.0341(2) Uani 0.569(2) 1 d P . .
Co2 Co 0.32841(12) 0.49862(11) 0.14119(4) 0.0320(3) Uani 1 1 d . . .
Co3 Co 0.67703(13) 0.46763(11) 0.11815(4) 0.0323(3) Uani 1 1 d . . .
Si2 Si 0.4210(3) 0.8132(2) 0.00528(8) 0.0370(6) Uani 1 1 d . . .
Si1 Si 0.4349(3) 0.3183(2) 0.05933(9) 0.0398(7) Uani 1 1 d . . .
O9 O 0.4549(10) 0.1126(7) 0.1616(3) 0.087(3) Uani 1 1 d . . .
N N 0.0091(7) 0.9690(6) 0.1767(2) 0.0370(18) Uani 1 1 d . . .
C7 C 0.7938(11) 0.4226(10) 0.0796(3) 0.048(3) Uani 1 1 d . . .
O7 O 0.8710(10) 0.3939(8) 0.0567(3) 0.084(3) Uani 1 1 d . . .
C19 C 0.4249(14) 0.3977(11) 0.0088(3) 0.067(4) Uani 1 1 d . . .
H19A H 0.5102 0.4343 0.0032 0.100 Uiso 1 1 calc . . .
H19B H 0.3554 0.4560 0.0104 0.100 Uiso 1 1 calc . . .
H19C H 0.4039 0.3436 -0.0130 0.100 Uiso 1 1 calc . . .
C12 C 0.4894(9) 0.5434(8) 0.1036(3) 0.033(2) Uani 1 1 d . . .
O1 O 0.5694(7) 0.8516(6) 0.1363(3) 0.056(2) Uani 1 1 d . . .
C11 C 0.4806(9) 0.4209(7) 0.1035(3) 0.029(2) Uani 1 1 d . . .
O8 O 0.7999(8) 0.2877(7) 0.1672(3) 0.069(2) Uani 1 1 d . . .
C4 C 0.3445(12) 0.6128(10) 0.1824(3) 0.054(3) Uani 1 1 d . . .
C13 C 0.4657(9) 0.6243(8) 0.0696(3) 0.033(2) Uani 1 1 d . . .
O4 O 0.2810(9) 0.6626(7) 0.2075(2) 0.066(2) Uani 1 1 d . . .
C15 C 0.5719(11) 0.9057(9) 0.0006(3) 0.048(3) Uani 1 1 d . . .
H15A H 0.5559 0.9653 -0.0197 0.073 Uiso 1 1 calc . . .
H15B H 0.6476 0.8589 -0.0078 0.073 Uiso 1 1 calc . . .
H15C H 0.5910 0.9413 0.0269 0.073 Uiso 1 1 calc . . .
C9 C 0.4752(10) 0.2103(9) 0.1609(3) 0.046(2) Uani 1 1 d . . .
C8 C 0.7128(11) 0.3445(9) 0.1551(3) 0.048(3) Uani 1 1 d . . .
C18 C 0.2672(13) 0.2518(10) 0.0689(4) 0.063(3) Uani 1 1 d . . .
H18A H 0.1999 0.3120 0.0704 0.094 Uiso 1 1 calc . . .
H18B H 0.2691 0.2094 0.0946 0.094 Uiso 1 1 calc . . .
H18C H 0.2454 0.1995 0.0466 0.094 Uiso 1 1 calc . . .
C2 C 0.6067(12) 0.6247(11) 0.2148(4) 0.058(3) Uani 1 1 d . . .
C1 C 0.5556(10) 0.7592(8) 0.1471(3) 0.040(2) Uani 1 1 d . . .
C14 C 0.4494(11) 0.6993(9) 0.0440(3) 0.045(3) Uani 1 1 d . . .
C23 C 0.0778(12) 1.0038(15) 0.2156(4) 0.077(4) Uani 1 1 d . . .
H23A H 0.0281 1.0678 0.2280 0.092 Uiso 1 1 calc . . .
H23B H 0.1677 1.0321 0.2089 0.092 Uiso 1 1 calc . . .
O6 O 0.1878(8) 0.3229(7) 0.1890(3) 0.075(3) Uani 1 1 d . . .
C17 C 0.3796(10) 0.7467(10) -0.0469(3) 0.045(3) Uani 1 1 d . . .
H17A H 0.3626 0.8077 -0.0666 0.068 Uiso 1 1 calc . . .
H17B H 0.3007 0.6984 -0.0444 0.068 Uiso 1 1 calc . . .
H17C H 0.4545 0.7003 -0.0562 0.068 Uiso 1 1 calc . . .
C26 C 0.2300(14) 0.8943(12) 0.1438(4) 0.079(4) Uani 1 1 d . . .
H26A H 0.2695 0.8290 0.1296 0.118 Uiso 1 1 calc . . .
H26B H 0.2779 0.9079 0.1692 0.118 Uiso 1 1 calc . . .
H26C H 0.2359 0.9623 0.1265 0.118 Uiso 1 1 calc . . .
C21 C -0.1317(11) 0.9239(10) 0.1843(4) 0.066(4) Uani 1 1 d . . .
H21A H -0.1734 0.9071 0.1577 0.080 Uiso 1 1 calc . . .
H21B H -0.1254 0.8510 0.1994 0.080 Uiso 1 1 calc . . .
O10 O 0.5397(8) 0.3688(8) 0.2569(3) 0.075(3) Uani 1 1 d . . .
C10 C 0.5285(10) 0.3694(9) 0.2213(4) 0.049(3) Uani 1 1 d . . .
C5 C 0.1856(16) 0.5521(14) 0.1166(4) 0.092(5) Uani 1 1 d . . .
C25 C 0.0808(14) 0.8681(10) 0.1533(4) 0.065(3) Uani 1 1 d . . .
H25A H 0.0755 0.7979 0.1700 0.079 Uiso 1 1 calc . . .
H25B H 0.0334 0.8534 0.1275 0.079 Uiso 1 1 calc . . .
C6 C 0.2626(12) 0.3840(9) 0.1718(3) 0.056(3) Uani 1 1 d . . .
O3 O 0.8611(7) 0.6288(8) 0.1563(3) 0.072(3) Uani 1 1 d . . .
C22 C -0.2215(13) 1.0042(15) 0.2077(4) 0.083(4) Uani 1 1 d . . .
H22A H -0.3090 0.9691 0.2109 0.125 Uiso 1 1 calc . . .
H22B H -0.2303 1.0762 0.1927 0.125 Uiso 1 1 calc . . .
H22C H -0.1831 1.0193 0.2345 0.125 Uiso 1 1 calc . . .
C3 C 0.7690(11) 0.5805(8) 0.1441(3) 0.042(3) Uani 1 1 d . . .
C20 C 0.5607(14) 0.1970(11) 0.0572(4) 0.072(4) Uani 1 1 d . . .
H20A H 0.6492 0.2284 0.0523 0.108 Uiso 1 1 calc . . .
H20B H 0.5373 0.1446 0.0351 0.108 Uiso 1 1 calc . . .
H20C H 0.5602 0.1556 0.0831 0.108 Uiso 1 1 calc . . .
O5 O 0.0886(12) 0.5856(15) 0.1002(3) 0.168(7) Uani 1 1 d . . .
O2 O 0.6523(11) 0.6396(9) 0.2482(3) 0.098(4) Uani 1 1 d . . .
C16 C 0.2778(12) 0.9031(10) 0.0236(4) 0.058(3) Uani 1 1 d . . .
H16A H 0.2604 0.9642 0.0039 0.087 Uiso 1 1 calc . . .
H16B H 0.2997 0.9366 0.0500 0.087 Uiso 1 1 calc . . .
H16C H 0.1987 0.8551 0.0263 0.087 Uiso 1 1 calc . . .
C24 C 0.0905(16) 0.9027(16) 0.2482(4) 0.106(6) Uani 1 1 d . . .
H24A H 0.1374 0.9307 0.2723 0.159 Uiso 1 1 calc . . .
H24B H 0.1400 0.8390 0.2362 0.159 Uiso 1 1 calc . . .
H24C H 0.0018 0.8766 0.2560 0.159 Uiso 1 1 calc . . .
C27 C 0.0111(13) 1.0761(10) 0.1509(4) 0.066(4) Uani 1 1 d . . .
H27A H 0.1047 1.0985 0.1466 0.079 Uiso 1 1 calc . . .
H27B H -0.0320 1.1382 0.1665 0.079 Uiso 1 1 calc . . .
C28 C -0.0567(18) 1.0683(16) 0.1090(4) 0.107(6) Uani 1 1 d . . .
H28A H -0.0458 1.1409 0.0945 0.160 Uiso 1 1 calc . . .
H28B H -0.1513 1.0525 0.1127 0.160 Uiso 1 1 calc . . .
H28C H -0.0162 1.0066 0.0932 0.160 Uiso 1 1 calc . . .

loop_
_atom_site_aniso_label
_atom_site_aniso_U_11
_atom_site_aniso_U_22
_atom_site_aniso_U_33
_atom_site_aniso_U_23
_atom_site_aniso_U_13
_atom_site_aniso_U_12
MM1 0.0295(5) 0.0222(4) 0.0349(5) 0.0036(4) 0.0002(4) 0.0010(3)
MM1' 0.0295(5) 0.0222(4) 0.0349(5) 0.0036(4) 0.0002(4) 0.0010(3)
MM2 0.0480(6) 0.0237(4) 0.0307(5) -0.0037(4) 0.0039(5) 0.0002(4)
MM2' 0.0480(6) 0.0237(4) 0.0307(5) -0.0037(4) 0.0039(5) 0.0002(4)
Co2 0.0329(7) 0.0308(7) 0.0322(6) 0.0003(5) -0.0001(5) 0.0033(6)
Co3 0.0315(7) 0.0337(7) 0.0317(6) -0.0015(5) 0.0030(6) -0.0048(6)
Si2 0.0393(16) 0.0373(15) 0.0343(15) 0.0084(12) -0.0037(12) 0.0036(12)
Si1 0.0434(16) 0.0395(15) 0.0364(15) -0.0131(12) 0.0015(13) -0.0060(13)
O9 0.131(9) 0.039(4) 0.091(7) 0.006(5) 0.013(7) -0.028(5)
N 0.029(4) 0.040(4) 0.042(4) 0.001(3) -0.009(3) -0.011(4)
C7 0.046(7) 0.060(7) 0.040(6) -0.005(5) 0.012(5) -0.016(5)
O7 0.101(7) 0.070(6) 0.079(6) -0.010(5) 0.052(6) -0.003(6)
C19 0.102(10) 0.060(7) 0.038(6) -0.021(6) -0.008(6) -0.012(8)
C12 0.033(5) 0.038(5) 0.028(5) 0.005(4) 0.001(4) -0.004(4)
O1 0.049(4) 0.033(4) 0.084(6) -0.001(4) -0.011(4) -0.006(3)
C11 0.026(5) 0.038(5) 0.024(4) -0.007(3) 0.008(4) 0.000(4)
O8 0.053(5) 0.092(6) 0.062(5) 0.014(5) -0.009(4) 0.032(5)
C4 0.058(7) 0.056(7) 0.047(6) 0.001(5) 0.024(6) -0.001(6)
C13 0.032(5) 0.029(5) 0.038(5) 0.000(4) 0.000(4) -0.004(4)
O4 0.084(6) 0.056(5) 0.059(5) -0.016(4) 0.032(5) 0.004(4)
C15 0.057(7) 0.039(6) 0.050(6) -0.014(5) 0.008(5) 0.006(5)
C9 0.049(6) 0.052(6) 0.036(5) 0.013(5) -0.002(5) 0.003(5)
C8 0.050(6) 0.048(6) 0.044(6) 0.008(5) -0.003(5) 0.016(5)
C18 0.063(8) 0.058(8) 0.066(8) -0.011(6) 0.007(7) 0.000(6)
C2 0.061(7) 0.064(8) 0.049(7) 0.007(6) 0.013(6) 0.034(7)
C1 0.044(6) 0.032(5) 0.045(6) -0.006(4) -0.002(5) 0.008(5)
C14 0.042(6) 0.050(6) 0.043(6) 0.005(5) -0.007(5) 0.011(5)
C23 0.048(7) 0.124(12) 0.057(7) -0.004(8) -0.019(6) -0.021(8)
O6 0.057(5) 0.057(5) 0.110(7) 0.028(5) 0.046(5) -0.001(4)
C17 0.038(6) 0.065(7) 0.033(6) 0.002(5) 0.008(5) -0.020(5)
C26 0.077(9) 0.069(9) 0.092(10) 0.025(8) 0.000(8) -0.006(8)
C21 0.035(6) 0.054(7) 0.109(10) -0.014(7) -0.009(7) -0.001(5)
O10 0.076(6) 0.097(7) 0.052(5) -0.019(5) -0.006(5) -0.011(6)
C10 0.041(6) 0.043(6) 0.064(7) -0.021(5) -0.007(5) 0.013(5)
C5 0.090(11) 0.147(15) 0.037(7) -0.010(8) -0.010(7) 0.060(10)
C25 0.087(9) 0.037(6) 0.072(9) 0.000(6) 0.001(7) -0.001(6)
C6 0.077(8) 0.043(6) 0.047(7) -0.013(5) 0.019(6) -0.009(6)
O3 0.046(4) 0.089(6) 0.082(6) -0.040(5) 0.018(4) -0.038(5)
C22 0.061(8) 0.101(11) 0.089(9) 0.025(9) 0.027(7) 0.000(9)
C3 0.045(6) 0.028(5) 0.054(6) -0.017(5) 0.015(5) -0.011(4)
C20 0.075(9) 0.060(8) 0.081(9) -0.039(7) -0.016(8) 0.017(7)
O5 0.096(9) 0.34(2) 0.067(7) -0.021(9) -0.022(6) 0.133(12)
O2 0.128(9) 0.112(8) 0.054(6) -0.006(5) -0.006(6) 0.072(7)
C16 0.062(8) 0.046(6) 0.067(7) 0.011(6) 0.022(6) 0.021(6)
C24 0.088(11) 0.164(17) 0.066(9) 0.008(10) 0.004(8) 0.063(11)
C27 0.067(8) 0.049(7) 0.082(10) 0.002(6) 0.012(7) 0.001(6)
C28 0.119(14) 0.145(15) 0.056(9) 0.017(9) -0.010(9) 0.057(12)

loop_
_atom_type_symbol
_atom_type_description
_atom_type_scat_dispersion_real
_atom_type_scat_dispersion_imag
_atom_type_scat_source
C C 0.0033 0.0016 'International Tables Vol C Tables 4.2.6.8 and 6.1.1.4'
H H 0.0000 0.0000 'International Tables Vol C Tables 4.2.6.8 and 6.1.1.4'
N N 0.0061 0.0033 'International Tables Vol C Tables 4.2.6.8 and 6.1.1.4'
O O 0.0106 0.0060 'International Tables Vol C Tables 4.2.6.8 and 6.1.1.4'
Si Si 0.0817 0.0704 'International Tables Vol C Tables 4.2.6.8 and 6.1.1.4'
Co Co 0.3494 0.9721 'International Tables Vol C Tables 4.2.6.8 and 6.1.1.4'
Ru Ru -1.2594 0.8363 'International Tables Vol C Tables 4.2.6.8 and 6.1.1.4'

loop_
_geom_angle_atom_site_label_1
_geom_angle_atom_site_label_2
_geom_angle_atom_site_label_3
_geom_angle
_geom_angle_site_symmetry_1
_geom_angle_site_symmetry_3
_geom_angle_publ_flag
C10 MM1 C9 96.3(5) . . ?
C10 MM1 C8 94.2(4) . . ?
C9 MM1 C8 93.3(4) . . ?
C10 MM1 C11 161.6(4) . . ?
C9 MM1 C11 100.8(4) . . ?
C8 MM1 C11 91.6(4) . . ?
C10 MM1 C6 90.2(4) . . ?
C9 MM1 C6 83.6(4) . . ?
C8 MM1 C6 174.9(4) . . ?
C11 MM1 C6 84.9(3) . . ?
C10 MM1 Co2 111.6(3) . . ?
C9 MM1 Co2 115.3(3) . . ?
C8 MM1 Co2 137.8(3) . . ?
C11 MM1 Co2 54.5(2) . . ?
C6 MM1 Co2 41.7(3) . . ?
C10 MM1 Co3 122.3(3) . . ?
C9 MM1 Co3 122.1(3) . . ?
C8 MM1 Co3 47.5(3) . . ?
C11 MM1 Co3 52.3(2) . . ?
C6 MM1 Co3 131.4(3) . . ?
Co2 MM1 Co3 90.34(6) . . ?
C10 MM1 MM2' 90.4(3) . . ?
C9 MM1 MM2' 172.2(3) . . ?
C8 MM1 MM2' 90.3(3) . . ?
C11 MM1 MM2' 72.2(2) . . ?
C6 MM1 MM2' 92.3(3) . . ?
Co2 MM1 MM2' 58.11(4) . . ?
Co3 MM1 MM2' 56.40(4) . . ?
C10 MM1 MM2 90.4(3) . . ?
C9 MM1 MM2 172.2(3) . . ?
C8 MM1 MM2 90.3(3) . . ?
C11 MM1 MM2 72.2(2) . . ?
C6 MM1 MM2 92.3(3) . . ?
Co2 MM1 MM2 58.11(4) . . ?
Co3 MM1 MM2 56.40(4) . . ?
MM2' MM1 MM2 0.00(6) . . ?
C10 MM1' C9 96.3(5) . . ?
C10 MM1' C8 94.2(4) . . ?
C9 MM1' C8 93.3(4) . . ?
C10 MM1' C11 161.6(4) . . ?
C9 MM1' C11 100.8(4) . . ?
C8 MM1' C11 91.6(4) . . ?
C10 MM1' C6 90.2(4) . . ?
C9 MM1' C6 83.6(4) . . ?
C8 MM1' C6 174.9(4) . . ?
C11 MM1' C6 84.9(3) . . ?
C10 MM1' Co2 111.6(3) . . ?
C9 MM1' Co2 115.3(3) . . ?
C8 MM1' Co2 137.8(3) . . ?
C11 MM1' Co2 54.5(2) . . ?
C6 MM1' Co2 41.7(3) . . ?
C10 MM1' Co3 122.3(3) . . ?
C9 MM1' Co3 122.1(3) . . ?
C8 MM1' Co3 47.5(3) . . ?
C11 MM1' Co3 52.3(2) . . ?
C6 MM1' Co3 131.4(3) . . ?
Co2 MM1' Co3 90.34(6) . . ?
C10 MM1' MM2' 90.4(3) . . ?
C9 MM1' MM2' 172.2(3) . . ?
C8 MM1' MM2' 90.3(3) . . ?
C11 MM1' MM2' 72.2(2) . . ?
C6 MM1' MM2' 92.3(3) . . ?
Co2 MM1' MM2' 58.11(4) . . ?
Co3 MM1' MM2' 56.40(4) . . ?
C10 MM1' MM2 90.4(3) . . ?
C9 MM1' MM2 172.2(3) . . ?
C8 MM1' MM2 90.3(3) . . ?
C11 MM1' MM2 72.2(2) . . ?
C6 MM1' MM2 92.3(3) . . ?
Co2 MM1' MM2 58.11(4) . . ?
Co3 MM1' MM2 56.40(4) . . ?
MM2' MM1' MM2 0.00(6) . . ?
C2 MM2 C1 95.7(5) . . ?
C2 MM2 C4 91.6(5) . . ?
C1 MM2 C4 95.2(4) . . ?
C2 MM2 C12 167.8(4) . . ?
C1 MM2 C12 95.2(4) . . ?
C4 MM2 C12 92.9(4) . . ?
C2 MM2 C3 85.8(4) . . ?
C1 MM2 C3 89.1(4) . . ?
C4 MM2 C3 175.2(4) . . ?
C12 MM2 C3 88.8(4) . . ?
C2 MM2 Co3 116.0(3) . . ?
C1 MM2 Co3 114.7(3) . . ?
C4 MM2 Co3 135.3(3) . . ?
C12 MM2 Co3 53.8(3) . . ?
C3 MM2 Co3 43.6(2) . . ?
C2 MM2 Co2 126.8(4) . . ?
C1 MM2 Co2 115.7(3) . . ?
C4 MM2 Co2 46.4(3) . . ?
C12 MM2 Co2 51.8(3) . . ?
C3 MM2 Co2 133.0(2) . . ?
Co3 MM2 Co2 89.52(6) . . ?
C2 MM2 MM1 98.2(4) . . ?
C1 MM2 MM1 166.1(3) . . ?
C4 MM2 MM1 85.9(3) . . ?
C12 MM2 MM1 70.9(2) . . ?
C3 MM2 MM1 90.5(2) . . ?
Co3 MM2 MM1 57.26(4) . . ?
Co2 MM2 MM1 56.00(4) . . ?
C2 MM2 MM1' 98.2(4) . . ?
C1 MM2 MM1' 166.1(3) . . ?
C4 MM2 MM1' 85.9(3) . . ?
C12 MM2 MM1' 70.9(2) . . ?
C3 MM2 MM1' 90.5(2) . . ?
Co3 MM2 MM1' 57.26(4) . . ?
Co2 MM2 MM1' 56.00(4) . . ?
MM1 MM2 MM1' 0.00(6) . . ?
C2 MM2' C1 95.7(5) . . ?
C2 MM2' C4 91.6(5) . . ?
C1 MM2' C4 95.2(4) . . ?
C2 MM2' C12 167.8(4) . . ?
C1 MM2' C12 95.2(4) . . ?
C4 MM2' C12 92.9(4) . . ?
C2 MM2' C3 85.8(4) . . ?
C1 MM2' C3 89.1(4) . . ?
C4 MM2' C3 175.2(4) . . ?
C12 MM2' C3 88.8(4) . . ?
C2 MM2' Co3 116.0(3) . . ?
C1 MM2' Co3 114.7(3) . . ?
C4 MM2' Co3 135.3(3) . . ?
C12 MM2' Co3 53.8(3) . . ?
C3 MM2' Co3 43.6(2) . . ?
C2 MM2' Co2 126.8(4) . . ?
C1 MM2' Co2 115.7(3) . . ?
C4 MM2' Co2 46.4(3) . . ?
C12 MM2' Co2 51.8(3) . . ?
C3 MM2' Co2 133.0(2) . . ?
Co3 MM2' Co2 89.52(6) . . ?
C2 MM2' MM1 98.2(4) . . ?
C1 MM2' MM1 166.1(3) . . ?
C4 MM2' MM1 85.9(3) . . ?
C12 MM2' MM1 70.9(2) . . ?
C3 MM2' MM1 90.5(2) . . ?
Co3 MM2' MM1 57.26(4) . . ?
Co2 MM2' MM1 56.00(4) . . ?
C2 MM2' MM1' 98.2(4) . . ?
C1 MM2' MM1' 166.1(3) . . ?
C4 MM2' MM1' 85.9(3) . . ?
C12 MM2' MM1' 70.9(2) . . ?
C3 MM2' MM1' 90.5(2) . . ?
Co3 MM2' MM1' 57.26(4) . . ?
Co2 MM2' MM1' 56.00(4) . . ?
MM1 MM2' MM1' 0.00(6) . . ?
C5 Co2 C6 102.7(7) . . ?
C5 Co2 C4 98.4(6) . . ?
C6 Co2 C4 98.9(5) . . ?
C5 Co2 C12 105.8(6) . . ?
C6 Co2 C12 142.8(5) . . ?
C4 Co2 C12 100.2(4) . . ?
C5 Co2 C11 117.6(5) . . ?
C6 Co2 C11 105.5(4) . . ?
C4 Co2 C11 129.6(4) . . ?
C12 Co2 C11 39.2(3) . . ?
C5 Co2 MM1' 162.5(5) . . ?
C6 Co2 MM1' 69.0(4) . . ?
C4 Co2 MM1' 98.2(4) . . ?
C12 Co2 MM1' 76.8(3) . . ?
C11 Co2 MM1' 53.7(2) . . ?
C5 Co2 MM1 162.5(5) . . ?
C6 Co2 MM1 69.0(4) . . ?
C4 Co2 MM1 98.2(4) . . ?
C12 Co2 MM1 76.8(3) . . ?
C11 Co2 MM1 53.7(2) . . ?
MM1' Co2 MM1 0.00(5) . . ?
C5 Co2 MM2' 129.8(6) . . ?
C6 Co2 MM2' 120.6(4) . . ?
C4 Co2 MM2' 53.6(3) . . ?
C12 Co2 MM2' 52.7(3) . . ?
C11 Co2 MM2' 76.0(2) . . ?
MM1' Co2 MM2' 65.89(5) . . ?
MM1 Co2 MM2' 65.89(5) . . ?
C5 Co2 MM2 129.8(6) . . ?
C6 Co2 MM2 120.6(4) . . ?
C4 Co2 MM2 53.6(3) . . ?
C12 Co2 MM2 52.7(3) . . ?
C11 Co2 MM2 76.0(2) . . ?
MM1' Co2 MM2 65.89(5) . . ?
MM1 Co2 MM2 65.89(5) . . ?
MM2' Co2 MM2 0.00(5) . . ?
C7 Co3 C3 102.0(5) . . ?
C7 Co3 C8 95.9(5) . . ?
C3 Co3 C8 98.7(5) . . ?
C7 Co3 C11 112.1(4) . . ?
C3 Co3 C11 140.4(4) . . ?
C8 Co3 C11 97.3(4) . . ?
C7 Co3 C12 122.6(4) . . ?
C3 Co3 C12 104.7(4) . . ?
C8 Co3 C12 128.2(4) . . ?
C11 Co3 C12 39.4(3) . . ?
C7 Co3 MM2 158.1(3) . . ?
C3 Co3 MM2 63.0(3) . . ?
C8 Co3 MM2 101.9(3) . . ?
C11 Co3 MM2 78.3(2) . . ?
C12 Co3 MM2 53.4(2) . . ?
C7 Co3 MM2' 158.1(3) . . ?
C3 Co3 MM2' 63.0(3) . . ?
C8 Co3 MM2' 101.9(3) . . ?
C11 Co3 MM2' 78.3(2) . . ?
C12 Co3 MM2' 53.4(2) . . ?
MM2 Co3 MM2' 0.00(5) . . ?
C7 Co3 MM1' 135.5(3) . . ?
C3 Co3 MM1' 112.4(3) . . ?
C8 Co3 MM1' 52.7(3) . . ?
C11 Co3 MM1' 53.7(2) . . ?
C12 Co3 MM1' 75.6(2) . . ?
MM2 Co3 MM1' 66.34(5) . . ?
MM2' Co3 MM1' 66.34(5) . . ?
C7 Co3 MM1 135.5(3) . . ?
C3 Co3 MM1 112.4(3) . . ?
C8 Co3 MM1 52.7(3) . . ?
C11 Co3 MM1 53.7(2) . . ?
C12 Co3 MM1 75.6(2) . . ?
MM2 Co3 MM1 66.34(5) . . ?
MM2' Co3 MM1 66.34(5) . . ?
MM1' Co3 MM1 0.00(6) . . ?
C14 Si2 C15 110.1(5) . . ?
C14 Si2 C16 107.4(5) . . ?
C15 Si2 C16 109.1(5) . . ?
C14 Si2 C17 110.6(5) . . ?
C15 Si2 C17 109.6(4) . . ?
C16 Si2 C17 110.0(5) . . ?
C18 Si1 C20 107.2(6) . . ?
C18 Si1 C19 107.4(6) . . ?
C20 Si1 C19 111.5(6) . . ?
C18 Si1 C11 110.1(5) . . ?
C20 Si1 C11 109.3(5) . . ?
C19 Si1 C11 111.3(4) . . ?
C23 N C27 104.1(9) . . ?
C23 N C21 112.3(9) . . ?
C27 N C21 112.8(9) . . ?
C23 N C25 113.8(9) . . ?
C27 N C25 109.9(8) . . ?
C21 N C25 104.2(8) . . ?
O7 C7 Co3 177.0(11) . . ?
C11 C12 C13 128.7(9) . . ?
C11 C12 Co2 72.8(5) . . ?
C13 C12 Co2 118.5(7) . . ?
C11 C12 MM2' 110.3(6) . . ?
C13 C12 MM2' 121.0(6) . . ?
Co2 C12 MM2' 75.5(3) . . ?
C11 C12 MM2 110.3(6) . . ?
C13 C12 MM2 121.0(6) . . ?
Co2 C12 MM2 75.5(3) . . ?
MM2' C12 MM2 0.00(5) . . ?
C11 C12 Co3 69.0(5) . . ?
C13 C12 Co3 125.0(6) . . ?
Co2 C12 Co3 116.5(4) . . ?
MM2' C12 Co3 72.8(3) . . ?
MM2 C12 Co3 72.8(3) . . ?
C12 C11 Si1 129.3(7) . . ?
C12 C11 Co3 71.5(6) . . ?
Si1 C11 Co3 123.6(4) . . ?
C12 C11 MM1 106.5(6) . . ?
Si1 C11 MM1 124.0(4) . . ?
Co3 C11 MM1 74.0(3) . . ?
C12 C11 MM1' 106.5(6) . . ?
Si1 C11 MM1' 124.0(4) . . ?
Co3 C11 MM1' 74.0(3) . . ?
MM1 C11 MM1' 0.00(7) . . ?
C12 C11 Co2 68.0(5) . . ?
Si1 C11 Co2 121.2(4) . . ?
Co3 C11 Co2 115.2(4) . . ?
MM1 C11 Co2 71.8(3) . . ?
MM1' C11 Co2 71.8(3) . . ?
O4 C4 Co2 141.7(10) . . ?
O4 C4 MM2 138.3(10) . . ?
Co2 C4 MM2 79.9(4) . . ?
O4 C4 MM2' 138.3(10) . . ?
Co2 C4 MM2' 79.9(4) . . ?
MM2 C4 MM2' 0.00(7) . . ?
C14 C13 C12 173.9(10) . . ?
O9 C9 MM1 174.4(10) . . ?
O9 C9 MM1' 174.4(10) . . ?
MM1 C9 MM1' 0.00(6) . . ?
O8 C8 Co3 141.4(10) . . ?
O8 C8 MM1 138.7(9) . . ?
Co3 C8 MM1 79.8(4) . . ?
O8 C8 MM1' 138.7(9) . . ?
Co3 C8 MM1' 79.8(4) . . ?
MM1 C8 MM1' 0.00(7) . . ?
O2 C2 MM2 177.3(12) . . ?
O2 C2 MM2' 177.3(12) . . ?
MM2 C2 MM2' 0.00(8) . . ?
O1 C1 MM2 175.5(10) . . ?
O1 C1 MM2' 175.5(10) . . ?
MM2 C1 MM2' 0.00(8) . . ?
C13 C14 Si2 178.9(10) . . ?
N C23 C24 113.8(12) . . ?
C22 C21 N 115.0(10) . . ?
O10 C10 MM1 178.7(10) . . ?
O10 C10 MM1' 178.7(10) . . ?
MM1 C10 MM1' 0.00(8) . . ?
O5 C5 Co2 178.5(19) . . ?
C26 C25 N 113.0(10) . . ?
O6 C6 Co2 161.9(11) . . ?
O6 C6 MM1 128.8(9) . . ?
Co2 C6 MM1 69.3(4) . . ?
O6 C6 MM1' 128.8(9) . . ?
Co2 C6 MM1' 69.3(4) . . ?
MM1 C6 MM1' 0.00(6) . . ?
O3 C3 Co3 157.2(9) . . ?
O3 C3 MM2 128.7(7) . . ?
Co3 C3 MM2 73.4(4) . . ?
O3 C3 MM2' 128.7(7) . . ?
Co3 C3 MM2' 73.4(4) . . ?
MM2 C3 MM2' 0.00(6) . . ?
N C27 C28 116.5(11) . . ?

loop_
_geom_bond_atom_site_label_1
_geom_bond_atom_site_label_2
_geom_bond_distance
_geom_bond_site_symmetry_2
_geom_bond_publ_flag
MM1 C10 1.814(12) . ?
MM1 C9 1.836(11) . ?
MM1 C8 2.031(11) . ?
MM1 C11 2.106(9) . ?
MM1 C6 2.480(12) . ?
MM1 Co2 2.4843(17) . ?
MM1 Co3 2.5120(16) . ?
MM1 MM2' 2.7353(17) . ?
MM1 MM2 2.7353(17) . ?
MM1' C10 1.814(12) . ?
MM1' C9 1.836(11) . ?
MM1' C8 2.031(11) . ?
MM1' C11 2.106(9) . ?
MM1' C6 2.480(12) . ?
MM1' Co2 2.4843(17) . ?
MM1' Co3 2.5120(16) . ?
MM1' MM2' 2.7353(17) . ?
MM1' MM2 2.7353(17) . ?
MM2 C2 1.812(12) . ?
MM2 C1 1.855(10) . ?
MM2 C4 2.081(11) . ?
MM2 C12 2.090(9) . ?
MM2 C3 2.314(10) . ?
MM2 Co3 2.4874(16) . ?
MM2 Co2 2.5445(18) . ?
MM2' C2 1.812(12) . ?
MM2' C1 1.855(10) . ?
MM2' C4 2.081(11) . ?
MM2' C12 2.090(9) . ?
MM2' C3 2.314(10) . ?
MM2' Co3 2.4874(16) . ?
MM2' Co2 2.5445(18) . ?
Co2 C5 1.731(13) . ?
Co2 C6 1.768(11) . ?
Co2 C4 1.873(11) . ?
Co2 C12 2.065(9) . ?
Co2 C11 2.128(8) . ?
Co3 C7 1.773(11) . ?
Co3 C3 1.789(9) . ?
Co3 C8 1.881(10) . ?
Co3 C11 2.069(9) . ?
Co3 C12 2.101(9) . ?
Si2 C14 1.827(10) . ?
Si2 C15 1.836(11) . ?
Si2 C16 1.848(11) . ?
Si2 C17 1.891(10) . ?
Si1 C18 1.851(12) . ?
Si1 C20 1.867(12) . ?
Si1 C19 1.867(12) . ?
Si1 C11 1.902(9) . ?
O9 C9 1.139(12) . ?
N C23 1.480(12) . ?
N C27 1.483(13) . ?
N C21 1.505(13) . ?
N C25 1.551(14) . ?
C7 O7 1.112(12) . ?
C12 C11 1.408(12) . ?
C12 C13 1.455(12) . ?
O1 C1 1.124(11) . ?
O8 C8 1.147(11) . ?
C4 O4 1.172(12) . ?
C13 C14 1.202(12) . ?
C2 O2 1.181(13) . ?
C23 C24 1.57(2) . ?
O6 C6 1.160(12) . ?
C26 C25 1.536(18) . ?
C21 C22 1.485(18) . ?
O10 C10 1.152(12) . ?
C5 O5 1.161(14) . ?
O3 C3 1.135(11) . ?
C27 C28 1.511(19) . ?

loop_
_geom_torsion_atom_site_label_1
_geom_torsion_atom_site_label_2
_geom_torsion_atom_site_label_3
_geom_torsion_atom_site_label_4
_geom_torsion
_geom_torsion_site_symmetry_1
_geom_torsion_site_symmetry_2
_geom_torsion_site_symmetry_3
_geom_torsion_site_symmetry_4
_geom_torsion_publ_flag
C18 Si1 C11 Co2 -24.1(7) . . . . ?
C20 Si1 C11 Co2 -141.6(6) . . . . ?
C19 Si1 C11 Co2 94.8(7) . . . . ?
C7 Co3 C11 C12 -115.0(6) . . . . ?
C3 Co3 C11 C12 32.4(9) . . . . ?
C8 Co3 C11 C12 145.7(6) . . . . ?
C5 Co2 C11 C12 81.0(9) . . . . ?
C6 Co2 C11 C12 -165.3(6) . . . . ?
C4 Co2 C11 C12 -49.3(8) . . . . ?
C5 Co2 C11 Si1 -42.7(9) . . . . ?
C6 Co2 C11 Si1 71.1(6) . . . . ?
C4 Co2 C11 Si1 -173.0(5) . . . . ?
C12 Co2 C11 Si1 -123.6(8) . . . . ?
C5 Co2 C4 O4 48.2(16) . . . . ?
C6 Co2 C4 O4 -56.1(16) . . . . ?
C12 Co2 C4 O4 156.0(15) . . . . ?
C11 Co2 C4 O4 -174.9(13) . . . . ?
C7 Co3 C8 O8 36.7(16) . . . . ?
C3 Co3 C8 O8 -66.4(16) . . . . ?
C11 Co3 C8 O8 150.0(15) . . . . ?
C12 Co3 C8 O8 177.1(13) . . . . ?
C12 C13 C14 Si2 -97(51) . . . . ?
C15 Si2 C14 C13 151(51) . . . . ?
C16 Si2 C14 C13 32(51) . . . . ?
C17 Si2 C14 C13 -88(51) . . . . ?
C27 N C23 C24 -179.1(10) . . . . ?
C21 N C23 C24 58.5(13) . . . . ?
C25 N C23 C24 -59.5(12) . . . . ?
C23 N C21 C22 54.8(15) . . . . ?
C27 N C21 C22 -62.6(14) . . . . ?
C25 N C21 C22 178.3(11) . . . . ?
C6 Co2 C5 O5 -28(44) . . . . ?
C4 Co2 C5 O5 -129(44) . . . . ?
C12 Co2 C5 O5 128(44) . . . . ?
C11 Co2 C5 O5 87(44) . . . . ?
C23 N C25 C26 -55.2(13) . . . . ?
C27 N C25 C26 61.0(12) . . . . ?
C21 N C25 C26 -177.9(10) . . . . ?
C5 Co2 C6 O6 -12(3) . . . . ?
C4 Co2 C6 O6 88(3) . . . . ?
C12 Co2 C6 O6 -152(3) . . . . ?
C11 Co2 C6 O6 -136(3) . . . . ?
C7 Co3 C3 O3 -30(3) . . . . ?
C8 Co3 C3 O3 68(3) . . . . ?
C11 Co3 C3 O3 -179(100) . . . . ?
C12 Co3 C3 O3 -159(3) . . . . ?
C23 N C27 C28 -178.3(11) . . . . ?
C21 N C27 C28 -56.2(14) . . . . ?
C25 N C27 C28 59.5(14) . . . . ?
